data_4340031
loop_
_publ_author_name
'Meng, Chang-Yu'
'Chen, Hong'
'Wang, Peng'

_publ_section_title
;
 Syntheses, Structures, and Physical Properties of CsRE2Ag3Te5 (RE = Pr,
 Nd, Sm, Gd-Er) and RbRE2Ag3Te5 (RE = Sm, Gd-Dy).
;
_journal_issue 13
_journal_name_full 'Inorganic chemistry'
_journal_page_first 6893
_journal_page_last 6903
_journal_paper_doi 10.1021/ic5007132
_journal_volume 53
_journal_year 2014
_chemical_formula_moiety 'Ag1.20 Rb0.40 Tb0.80 Te2'
_chemical_formula_sum 'Ag1.2 Rb0.4 Tb0.8 Te2'
_chemical_formula_weight 545.97
_chemical_name_systematic
; 
 ? 
;
_space_group_IT_number 63
_symmetry_cell_setting orthorhombic
_symmetry_space_group_name_Hall '-C 2c 2'
_symmetry_space_group_name_H-M 'C m c m'
_atom_sites_solution_primary direct
_atom_sites_solution_secondary difmap
_audit_creation_method SHELXL-97
_cell_angle_alpha 90.00
_cell_angle_beta 90.00
_cell_angle_gamma 90.00
_cell_formula_units_Z 10
_cell_length_a 4.529(3)
_cell_length_b 16.061(13)
_cell_length_c 18.320(13)
_cell_measurement_reflns_used 731
_cell_measurement_temperature 293(2)
_cell_measurement_theta_max 27.4487
_cell_measurement_theta_min 2.7696
_cell_volume 1332.6(17)
_computing_cell_refinement 'Bruker XSCANS'
_computing_data_collection 'Bruker XSCANS'
_computing_data_reduction 'Bruker SHELXTL'
_computing_molecular_graphics 'Bruker SHELXTL'
_computing_publication_material 'Bruker SHELXTL'
_computing_structure_refinement 'SHELXL-97 (Sheldrick, 1997)'
_computing_structure_solution 'SHELXS-97 (Sheldrick, 1990)'
_diffrn_ambient_temperature 293(2)
_diffrn_detector_area_resol_mean 13.6612
_diffrn_measured_fraction_theta_full 0.998
_diffrn_measured_fraction_theta_max 0.998
_diffrn_measurement_device_type SCXMini
_diffrn_measurement_method CCD_Profile_fitting
_diffrn_radiation_monochromator graphite
_diffrn_radiation_source 'fine-focus sealed tube'
_diffrn_radiation_type MoK\a
_diffrn_radiation_wavelength 0.71073
_diffrn_reflns_av_R_equivalents 0.0500
_diffrn_reflns_av_sigmaI/netI 0.0308
_diffrn_reflns_limit_h_max 5
_diffrn_reflns_limit_h_min -5
_diffrn_reflns_limit_k_max 10
_diffrn_reflns_limit_k_min -20
_diffrn_reflns_limit_l_max 23
_diffrn_reflns_limit_l_min -23
_diffrn_reflns_number 5107
_diffrn_reflns_theta_full 27.52
_diffrn_reflns_theta_max 27.52
_diffrn_reflns_theta_min 2.77
_exptl_absorpt_coefficient_mu 29.113
_exptl_absorpt_correction_T_max 1.0000
_exptl_absorpt_correction_T_min 0.3512
_exptl_absorpt_correction_type multi-scan
_exptl_crystal_colour 'silvery white'
_exptl_crystal_density_diffrn 6.804
_exptl_crystal_density_method 'not measured'
_exptl_crystal_description chunk
_exptl_crystal_F_000 2272
_exptl_crystal_size_max 0.13
_exptl_crystal_size_mid 0.12
_exptl_crystal_size_min 0.11
_refine_diff_density_max 1.518
_refine_diff_density_min -1.949
_refine_diff_density_rms 0.334
_refine_ls_extinction_coef 0.00008(2)
_refine_ls_extinction_expression Fc^*^=kFc[1+0.001xFc^2^\l^3^/sin(2\q)]^-1/4^
_refine_ls_extinction_method SHELXL
_refine_ls_goodness_of_fit_ref 1.107
_refine_ls_matrix_type full
_refine_ls_number_parameters 38
_refine_ls_number_reflns 887
_refine_ls_number_restraints 0
_refine_ls_restrained_S_all 1.107
_refine_ls_R_factor_all 0.0305
_refine_ls_R_factor_gt 0.0269
_refine_ls_shift/su_max 0.001
_refine_ls_shift/su_mean 0.000
_refine_ls_structure_factor_coef Fsqd
_refine_ls_weighting_details 'calc w=1/[\s^2^(Fo^2^)+(0.0290P)^2^+3.5968P] where P=(Fo^2^+2Fc^2^)/3'
_refine_ls_weighting_scheme calc
_refine_ls_wR_factor_gt 0.0618
_refine_ls_wR_factor_ref 0.0636
_reflns_number_gt 817
_reflns_number_total 887
_reflns_threshold_expression >2sigma(I)
_cod_data_source_file ic5007132_si_002.cif
_cod_data_source_block RbTb2Ag3Te5
_cod_depositor_comments
;
The following automatic conversions were performed:

'_symmetry_cell_setting' value 'Orthorhombic' changed to
'orthorhombic' according to
/usr/data/users/saulius/crontab/automatic-downloads/rss-feeds/ACS/lib/dictionaries/cif_core.dic
dictionary named 'cif_core.dic' version 2.4.2 from
2011-04-26.

'_exptl_absorpt_correction_type' value 'Multi-scan'
changed to 'multi-scan' according to
/usr/data/users/saulius/crontab/automatic-downloads/rss-feeds/ACS/lib/dictionaries/cif_core.dic
dictionary named 'cif_core.dic' version 2.4.2 from 2011-04-26.

Automatic conversion script
Id: cif_fix_values 2281 2013-09-26 08:29:07Z andrius 

 Adding full bibliography for 4340029--4340040.cif.
;
_cod_original_cell_volume 1332.5(17)
_cod_original_sg_symbol_H-M Cmcm
_cod_original_formula_sum 'Ag1.20 Rb0.40 Tb0.80 Te2'
_cod_database_code 4340031

loop_
_symmetry_equiv_pos_as_xyz
'x, y, z'
'-x, -y, z+1/2'
'-x, y, -z+1/2'
'x, -y, -z'
'x+1/2, y+1/2, z'
'-x+1/2, -y+1/2, z+1/2'
'-x+1/2, y+1/2, -z+1/2'
'x+1/2, -y+1/2, -z'
'-x, -y, -z'
'x, y, -z-1/2'
'x, -y, z-1/2'
'-x, y, z'
'-x+1/2, -y+1/2, -z'
'x+1/2, y+1/2, -z-1/2'
'x+1/2, -y+1/2, z-1/2'
'-x+1/2, y+1/2, z'

loop_
_atom_site_label
_atom_site_type_symbol
_atom_site_fract_x
_atom_site_fract_y
_atom_site_fract_z
_atom_site_U_iso_or_equiv
_atom_site_adp_type
_atom_site_occupancy
_atom_site_symmetry_multiplicity
_atom_site_calc_flag
_atom_site_refinement_flags
Rb Rb 0.0000 0.44231(10) 0.2500 0.0270(3) Uani 1 4 d S
Tb Tb 0.0000 0.30909(3) 0.59474(3) 0.01509(15) Uani 1 2 d S
Te1 Te 0.0000 0.93852(4) 0.62194(3) 0.01583(17) Uani 1 2 d S
Te2 Te 0.0000 0.67570(4) 0.57279(3) 0.01427(17) Uani 1 2 d S
Te3 Te 0.0000 0.76121(6) 0.2500 0.0163(2) Uani 1 4 d S
Ag1 Ag 0.0000 0.16349(8) 0.2500 0.0260(3) Uani 1 4 d S
Ag2 Ag 0.0000 0.91546(5) 0.03129(5) 0.0250(2) Uani 1 2 d S

loop_
_atom_site_aniso_label
_atom_site_aniso_U_11
_atom_site_aniso_U_22
_atom_site_aniso_U_33
_atom_site_aniso_U_23
_atom_site_aniso_U_13
_atom_site_aniso_U_12
Rb 0.0264(8) 0.0270(8) 0.0277(7) 0.000 0.000 0.000
Tb 0.0147(3) 0.0166(3) 0.0139(3) 0.00014(19) 0.000 0.000
Te1 0.0184(3) 0.0127(3) 0.0164(3) 0.0001(3) 0.000 0.000
Te2 0.0134(3) 0.0148(3) 0.0147(3) -0.0007(2) 0.000 0.000
Te3 0.0170(4) 0.0188(5) 0.0132(4) 0.000 0.000 0.000
Ag1 0.0222(6) 0.0302(6) 0.0256(6) 0.000 0.000 0.000
Ag2 0.0251(4) 0.0216(4) 0.0283(4) 0.0025(3) 0.000 0.000

loop_
_atom_type_symbol
_atom_type_description
_atom_type_scat_dispersion_real
_atom_type_scat_dispersion_imag
_atom_type_scat_source
Rb Rb -0.9393 2.9676 'International Tables Vol C Tables 4.2.6.8 and 6.1.1.4'
Ag Ag -0.8971 1.1015 'International Tables Vol C Tables 4.2.6.8 and 6.1.1.4'
Te Te -0.5308 1.6751 'International Tables Vol C Tables 4.2.6.8 and 6.1.1.4'
Tb Tb -0.1723 4.1537 'International Tables Vol C Tables 4.2.6.8 and 6.1.1.4'

loop_
_geom_angle_atom_site_label_1
_geom_angle_atom_site_label_2
_geom_angle_atom_site_label_3
_geom_angle
_geom_angle_site_symmetry_1
_geom_angle_site_symmetry_3
Te3 Rb Te3 75.80(7) 5_445 5_545
Te3 Rb Te2 66.56(3) 5_445 2_564
Te3 Rb Te2 66.56(3) 5_545 2_564
Te3 Rb Te2 66.56(3) 5_445 9_566
Te3 Rb Te2 66.56(3) 5_545 9_566
Te2 Rb Te2 119.45(7) 2_564 9_566
Te3 Rb Te1 140.12(3) 5_445 13_566
Te3 Rb Te1 91.81(5) 5_545 13_566
Te2 Rb Te1 142.29(3) 2_564 13_566
Te2 Rb Te1 73.70(5) 9_566 13_566
Te3 Rb Te1 91.81(5) 5_445 6_464
Te3 Rb Te1 140.12(3) 5_545 6_464
Te2 Rb Te1 73.70(5) 2_564 6_464
Te2 Rb Te1 142.29(3) 9_566 6_464
Te1 Rb Te1 119.17(6) 13_566 6_464
Te3 Rb Te1 91.81(5) 5_445 13_466
Te3 Rb Te1 140.12(3) 5_545 13_466
Te2 Rb Te1 142.29(3) 2_564 13_466
Te2 Rb Te1 73.70(5) 9_566 13_466
Te1 Rb Te1 73.58(5) 13_566 13_466
Te1 Rb Te1 76.70(6) 6_464 13_466
Te3 Rb Te1 140.12(3) 5_445 6_564
Te3 Rb Te1 91.81(5) 5_545 6_564
Te2 Rb Te1 73.70(5) 2_564 6_564
Te2 Rb Te1 142.29(3) 9_566 6_564
Te1 Rb Te1 76.70(6) 13_566 6_564
Te1 Rb Te1 73.58(5) 6_464 6_564
Te1 Rb Te1 119.17(6) 13_466 6_564
Te3 Rb Ag1 174.61(3) 5_445 5
Te3 Rb Ag1 109.59(6) 5_545 5
Te2 Rb Ag1 115.16(3) 2_564 5
Te2 Rb Ag1 115.16(3) 9_566 5
Te1 Rb Ag1 41.51(3) 13_566 5
Te1 Rb Ag1 83.97(5) 6_464 5
Te1 Rb Ag1 83.97(5) 13_466 5
Te1 Rb Ag1 41.51(3) 6_564 5
Te3 Rb Ag1 109.59(6) 5_445 5_455
Te3 Rb Ag1 174.61(3) 5_545 5_455
Te2 Rb Ag1 115.16(3) 2_564 5_455
Te2 Rb Ag1 115.16(3) 9_566 5_455
Te1 Rb Ag1 83.97(5) 13_566 5_455
Te1 Rb Ag1 41.51(3) 6_464 5_455
Te1 Rb Ag1 41.51(3) 13_466 5_455
Te1 Rb Ag1 83.97(5) 6_564 5_455
Ag1 Rb Ag1 65.03(6) 5 5_455
Te3 Rb Rb 52.10(3) 5_445 1_455
Te3 Rb Rb 127.90(3) 5_545 1_455
Te2 Rb Rb 90.0 2_564 1_455
Te2 Rb Rb 90.0 9_566 1_455
Te1 Rb Rb 126.79(3) 13_566 1_455
Te1 Rb Rb 53.21(3) 6_464 1_455
Te1 Rb Rb 53.21(3) 13_466 1_455
Te1 Rb Rb 126.79(3) 6_564 1_455
Ag1 Rb Rb 122.51(3) 5 1_455
Ag1 Rb Rb 57.49(3) 5_455 1_455
Te3 Rb Rb 127.90(3) 5_445 1_655
Te3 Rb Rb 52.10(3) 5_545 1_655
Te2 Rb Rb 90.0 2_564 1_655
Te2 Rb Rb 90.0 9_566 1_655
Te1 Rb Rb 53.21(3) 13_566 1_655
Te1 Rb Rb 126.79(3) 6_464 1_655
Te1 Rb Rb 126.79(3) 13_466 1_655
Te1 Rb Rb 53.21(3) 6_564 1_655
Ag1 Rb Rb 57.49(3) 5 1_655
Ag1 Rb Rb 122.51(3) 5_455 1_655
Rb Rb Rb 180.0 1_455 1_655
Te3 Tb Te2 162.90(3) 9_566 9_566
Te3 Tb Te1 95.60(3) 9_566 5_545
Te2 Tb Te1 96.12(2) 9_566 5_545
Te3 Tb Te1 95.60(3) 9_566 5_445
Te2 Tb Te1 96.12(2) 9_566 5_445
Te1 Tb Te1 93.30(6) 5_545 5_445
Te3 Tb Te2 82.38(3) 9_566 5_445
Te2 Tb Te2 85.79(2) 9_566 5_445
Te1 Tb Te2 177.95(2) 5_545 5_445
Te1 Tb Te2 87.23(6) 5_445 5_445
Te3 Tb Te2 82.38(3) 9_566 5_545
Te2 Tb Te2 85.79(2) 9_566 5_545
Te1 Tb Te2 87.23(6) 5_545 5_545
Te1 Tb Te2 177.95(2) 5_445 5_545
Te2 Tb Te2 92.18(6) 5_445 5_545
Te3 Tb Ag2 139.38(3) 9_566 14_446
Te2 Tb Ag2 48.22(3) 9_566 14_446
Te1 Tb Ag2 103.85(5) 5_545 14_446
Te1 Tb Ag2 48.63(4) 5_445 14_446
Te2 Tb Ag2 77.97(5) 5_445 14_446
Te2 Tb Ag2 133.13(4) 5_545 14_446
Te3 Tb Ag2 139.38(3) 9_566 14_546
Te2 Tb Ag2 48.22(3) 9_566 14_546
Te1 Tb Ag2 48.63(4) 5_545 14_546
Te1 Tb Ag2 103.85(5) 5_445 14_546
Te2 Tb Ag2 133.13(4) 5_445 14_546
Te2 Tb Ag2 77.97(5) 5_545 14_546
Ag2 Tb Ag2 76.50(6) 14_446 14_546
Te3 Tb Ag1 47.35(4) 9_566 13_556
Te2 Tb Ag1 139.88(3) 9_566 13_556
Te1 Tb Ag1 49.14(3) 5_545 13_556
Te1 Tb Ag1 104.18(4) 5_445 13_556
Te2 Tb Ag1 128.81(3) 5_445 13_556
Te2 Tb Ag1 74.69(4) 5_545 13_556
Ag2 Tb Ag1 144.78(4) 14_446 13_556
Ag2 Tb Ag1 92.94(5) 14_546 13_556
Te3 Tb Ag1 47.35(4) 9_566 13_456
Te2 Tb Ag1 139.88(3) 9_566 13_456
Te1 Tb Ag1 104.18(4) 5_545 13_456
Te1 Tb Ag1 49.14(3) 5_445 13_456
Te2 Tb Ag1 74.69(4) 5_445 13_456
Te2 Tb Ag1 128.81(3) 5_545 13_456
Ag2 Tb Ag1 92.94(5) 14_446 13_456
Ag2 Tb Ag1 144.78(4) 14_546 13_456
Ag1 Tb Ag1 76.38(6) 13_556 13_456
Ag2 Te1 Ag1 137.56(5) 10_556 9_566
Ag2 Te1 Ag2 62.21(5) 10_556 2_575
Ag1 Te1 Ag2 160.23(4) 9_566 2_575
Ag2 Te1 Tb 75.76(2) 10_556 5_455
Ag1 Te1 Tb 75.47(4) 9_566 5_455
Ag2 Te1 Tb 116.89(4) 2_575 5_455
Ag2 Te1 Tb 75.76(2) 10_556 5
Ag1 Te1 Tb 75.47(4) 9_566 5
Ag2 Te1 Tb 116.89(4) 2_575 5
Tb Te1 Tb 93.30(6) 5_455 5
Ag2 Te1 Rb 132.95(3) 10_556 13_566
Ag1 Te1 Rb 77.36(5) 9_566 13_566
Ag2 Te1 Rb 86.87(5) 2_575 13_566
Tb Te1 Rb 150.78(3) 5_455 13_566
Tb Te1 Rb 90.10(5) 5 13_566
Ag2 Te1 Rb 132.95(3) 10_556 13_466
Ag1 Te1 Rb 77.36(5) 9_566 13_466
Ag2 Te1 Rb 86.87(5) 2_575 13_466
Tb Te1 Rb 90.10(5) 5_455 13_466
Tb Te1 Rb 150.78(3) 5 13_466
Rb Te1 Rb 73.58(6) 13_566 13_466
Ag2 Te2 Ag2 107.85(6) 6_465 6_565
Ag2 Te2 Tb 76.76(3) 6_465 9_566
Ag2 Te2 Tb 76.76(3) 6_565 9_566
Ag2 Te2 Tb 166.71(3) 6_465 5
Ag2 Te2 Tb 78.97(6) 6_565 5
Tb Te2 Tb 94.21(2) 9_566 5
Ag2 Te2 Tb 78.97(6) 6_465 5_455
Ag2 Te2 Tb 166.71(3) 6_565 5_455
Tb Te2 Tb 94.21(2) 9_566 5_455
Tb Te2 Tb 92.18(6) 5 5_455
Ag2 Te2 Rb 88.33(4) 6_465 9_566
Ag2 Te2 Rb 88.33(4) 6_565 9_566
Tb Te2 Rb 154.28(4) 9_566 9_566
Tb Te2 Rb 103.48(4) 5 9_566
Tb Te2 Rb 103.48(4) 5_455 9_566
Ag1 Te3 Ag1 110.54(8) 5_455 5
Ag1 Te3 Tb 77.87(2) 5_455 2_564
Ag1 Te3 Tb 77.87(2) 5 2_564
Ag1 Te3 Tb 77.87(2) 5_455 9_566
Ag1 Te3 Tb 77.87(2) 5 9_566
Tb Te3 Tb 136.70(6) 2_564 9_566
Ag1 Te3 Rb 162.63(4) 5_455 5
Ag1 Te3 Rb 86.83(6) 5 5
Tb Te3 Rb 106.93(2) 2_564 5
Tb Te3 Rb 106.93(2) 9_566 5
Ag1 Te3 Rb 86.83(6) 5_455 5_455
Ag1 Te3 Rb 162.63(4) 5 5_455
Tb Te3 Rb 106.93(2) 2_564 5_455
Tb Te3 Rb 106.93(2) 9_566 5_455
Rb Te3 Rb 75.80(7) 5 5_455
Te3 Ag1 Te3 110.54(8) 5_545 5_445
Te3 Ag1 Te1 109.04(3) 5_545 2_564
Te3 Ag1 Te1 109.04(3) 5_445 2_564
Te3 Ag1 Te1 109.04(3) 5_545 9_566
Te3 Ag1 Te1 109.04(3) 5_445 9_566
Te1 Ag1 Te1 110.14(7) 2_564 9_566
Te3 Ag1 Tb 54.78(3) 5_545 13_556
Te3 Ag1 Tb 116.08(4) 5_445 13_556
Te1 Ag1 Tb 134.88(4) 2_564 13_556
Te1 Ag1 Tb 55.39(4) 9_566 13_556
Te3 Ag1 Tb 116.08(4) 5_545 6_454
Te3 Ag1 Tb 54.78(3) 5_445 6_454
Te1 Ag1 Tb 55.39(4) 2_564 6_454
Te1 Ag1 Tb 134.88(4) 9_566 6_454
Tb Ag1 Tb 166.19(4) 13_556 6_454
Te3 Ag1 Tb 116.08(4) 5_545 13_456
Te3 Ag1 Tb 54.78(3) 5_445 13_456
Te1 Ag1 Tb 134.88(4) 2_564 13_456
Te1 Ag1 Tb 55.39(4) 9_566 13_456
Tb Ag1 Tb 76.38(6) 13_556 13_456
Tb Ag1 Tb 101.92(6) 6_454 13_456
Te3 Ag1 Tb 54.78(3) 5_545 6_554
Te3 Ag1 Tb 116.08(4) 5_445 6_554
Te1 Ag1 Tb 55.39(4) 2_564 6_554
Te1 Ag1 Tb 134.88(4) 9_566 6_554
Tb Ag1 Tb 101.92(6) 13_556 6_554
Tb Ag1 Tb 76.38(6) 6_454 6_554
Tb Ag1 Tb 166.18(4) 13_456 6_554
Te3 Ag1 Rb 157.24(4) 5_545 5_445
Te3 Ag1 Rb 92.22(6) 5_445 5_445
Te1 Ag1 Rb 61.13(4) 2_564 5_445
Te1 Ag1 Rb 61.13(4) 9_566 5_445
Tb Ag1 Rb 115.71(3) 13_556 5_445
Tb Ag1 Rb 76.65(3) 6_454 5_445
Tb Ag1 Rb 76.65(3) 13_456 5_445
Tb Ag1 Rb 115.71(3) 6_554 5_445
Te3 Ag1 Rb 92.22(6) 5_545 5_545
Te3 Ag1 Rb 157.24(4) 5_445 5_545
Te1 Ag1 Rb 61.13(4) 2_564 5_545
Te1 Ag1 Rb 61.13(4) 9_566 5_545
Tb Ag1 Rb 76.65(3) 13_556 5_545
Tb Ag1 Rb 115.71(3) 6_454 5_545
Tb Ag1 Rb 115.71(3) 13_456 5_545
Tb Ag1 Rb 76.65(3) 6_554 5_545
Rb Ag1 Rb 65.03(6) 5_445 5_545
Te2 Ag2 Te2 107.85(6) 6_464 6_564
Te2 Ag2 Te1 109.72(3) 6_464 10_556
Te2 Ag2 Te1 109.72(3) 6_564 10_556
Te2 Ag2 Te1 105.64(4) 6_464 2_574
Te2 Ag2 Te1 105.64(4) 6_564 2_574
Te1 Ag2 Te1 117.79(5) 10_556 2_574
Te2 Ag2 Ag2 125.94(3) 6_464 9_575
Te2 Ag2 Ag2 125.94(3) 6_564 9_575
Te1 Ag2 Ag2 59.60(3) 10_556 9_575
Te1 Ag2 Ag2 58.19(6) 2_574 9_575
Te2 Ag2 Tb 55.03(4) 6_464 14_456
Te2 Ag2 Tb 115.32(5) 6_564 14_456
Te1 Ag2 Tb 55.62(3) 10_556 14_456
Te1 Ag2 Tb 138.25(3) 2_574 14_456
Ag2 Ag2 Tb 100.65(5) 9_575 14_456
Te2 Ag2 Tb 115.32(5) 6_464 14_556
Te2 Ag2 Tb 55.03(4) 6_564 14_556
Te1 Ag2 Tb 55.62(3) 10_556 14_556
Te1 Ag2 Tb 138.25(3) 2_574 14_556
Ag2 Ag2 Tb 100.65(5) 9_575 14_556
Tb Ag2 Tb 76.50(5) 14_456 14_556

loop_
_geom_bond_atom_site_label_1
_geom_bond_atom_site_label_2
_geom_bond_distance
_geom_bond_site_symmetry_2
Tb Te3 3.060(2) 9_566
Tb Te2 3.079(2) 9_566
Tb Te1 3.1139(17) 5_545
Tb Te1 3.1139(17) 5_445
Tb Te2 3.1431(18) 5_445
Tb Te2 3.1431(18) 5_545
Tb Ag2 3.6572(18) 14_446
Tb Ag2 3.6572(18) 14_546
Tb Ag1 3.662(2) 13_556
Tb Ag1 3.662(2) 13_456
Te1 Ag2 2.831(2) 10_556
Te1 Ag1 2.8614(18) 9_566
Te1 Ag2 2.8739(19) 2_575
Te1 Tb 3.1139(17) 5_455
Te1 Tb 3.1139(17) 5
Te2 Ag2 2.8015(16) 6_465
Te2 Ag2 2.8015(16) 6_565
Te2 Tb 3.079(2) 9_566
Te2 Tb 3.1431(18) 5
Te2 Tb 3.1431(18) 5_455
Te3 Ag1 2.7551(18) 5_455
Te3 Ag1 2.7551(18) 5
Te3 Tb 3.060(2) 2_564
Te3 Tb 3.060(2) 9_566
Ag1 Te3 2.7551(18) 5_545
Ag1 Te3 2.7551(18) 5_445
Ag1 Te1 2.8614(18) 2_564
Ag1 Te1 2.8614(18) 9_566
Ag1 Tb 3.662(2) 13_556
Ag1 Tb 3.662(2) 6_454
Ag1 Tb 3.662(2) 13_456
Ag1 Tb 3.662(2) 6_554
Ag2 Te2 2.8015(16) 6_464
Ag2 Te2 2.8015(16) 6_564
Ag2 Te1 2.831(2) 10_556
Ag2 Te1 2.874(2) 2_574
Ag2 Ag2 2.948(3) 9_575
Ag2 Tb 3.6572(18) 14_456
Ag2 Tb 3.6572(18) 14_556
